data_2203433
loop_
_publ_author_name
'Zhang, Ze-Feng'
'Li, Li-Xin'
'Wang, Xiao-Qing'
'Xie, Cheng-Zhi'
'Wang, Ru-Ji'
'Shen, Guang-Qiu'

_publ_section_title
;(1<i>H</i>-Benzotriazole-\k<i>N</i>^3^)trichlorocobalt(III)--1<i>H</i>-benzotriazole--water
 (1/1/1)
;
_journal_issue 4
_journal_name_full 'Acta Crystallographica Section E'
_journal_page_first m498
_journal_page_last m500
_journal_paper_doi 10.1107/S1600536804004982
_journal_volume 60
_journal_year 2004
_chemical_formula_iupac '[Co1 Cl3 (C6 H5 N3)] , C6 H5 N3 , H2 O'
_chemical_formula_moiety 'C6 H5 Co1 Cl3 N3 , C6 H5 N3 , H2 O'
_chemical_formula_sum 'C12 H12 Cl3 Co N6 O'
_chemical_formula_weight 421.56
_chemical_name_systematic
;(1H-Benzotriazole-\kN^3^)trichlorocobalt(III)--1H-benzotriazole--water
 (1/1/1)
;
_space_group_IT_number 1
_symmetry_cell_setting triclinic
_symmetry_space_group_name_Hall 'P 1'
_symmetry_space_group_name_H-M 'P 1'
_atom_sites_solution_hydrogens geom
_atom_sites_solution_primary direct
_atom_sites_solution_secondary difmap
_audit_creation_method SHELXL97
_cell_angle_alpha 95.450(13)
_cell_angle_beta 95.962(8)
_cell_angle_gamma 103.989(9)
_cell_formula_units_Z 2
_cell_length_a 6.8760(8)
_cell_length_b 7.8033(12)
_cell_length_c 16.657(3)
_cell_measurement_reflns_used 28
_cell_measurement_temperature 293(2)
_cell_measurement_theta_max 12.6
_cell_measurement_theta_min 5.3
_cell_volume 855.8(2)
_computing_cell_refinement XSCANS
_computing_data_collection 'XSCANS (Bruker, 1997)'
_computing_data_reduction XSCANS
_computing_molecular_graphics SHELXL97
_computing_publication_material SHELXL97
_computing_structure_refinement 'SHELXL97 (Sheldrick, 1997)'
_computing_structure_solution 'SHELXS97 (Sheldrick, 1990)'
_diffrn_ambient_temperature 293(2)
_diffrn_measured_fraction_theta_full 0.987
_diffrn_measured_fraction_theta_max 0.987
_diffrn_measurement_device_type 'Bruker P4'
_diffrn_measurement_method \w
_diffrn_radiation_monochromator graphite
_diffrn_radiation_source 'fine-focus sealed tube'
_diffrn_radiation_type MoK\a
_diffrn_radiation_wavelength 0.71073
_diffrn_reflns_av_R_equivalents 0.0775
_diffrn_reflns_av_sigmaI/netI 0.0279
_diffrn_reflns_limit_h_max 1
_diffrn_reflns_limit_h_min -8
_diffrn_reflns_limit_k_max 10
_diffrn_reflns_limit_k_min -9
_diffrn_reflns_limit_l_max 21
_diffrn_reflns_limit_l_min -21
_diffrn_reflns_number 4906
_diffrn_reflns_theta_full 27.50
_diffrn_reflns_theta_max 27.50
_diffrn_reflns_theta_min 2.48
_diffrn_standards_decay_% 0
_diffrn_standards_interval_count 100
_diffrn_standards_number 3
_exptl_absorpt_coefficient_mu 1.481
_exptl_absorpt_correction_T_max 0.744
_exptl_absorpt_correction_T_min 0.611
_exptl_absorpt_correction_type '\y scan'
_exptl_absorpt_process_details '(North et al., 1968)'
_exptl_crystal_colour blue
_exptl_crystal_density_diffrn 1.636
_exptl_crystal_density_meas ?
_exptl_crystal_density_method .
_exptl_crystal_description prism
_exptl_crystal_F_000 424
_exptl_crystal_size_max 0.4
_exptl_crystal_size_mid 0.4
_exptl_crystal_size_min 0.2
_refine_diff_density_max 0.307
_refine_diff_density_min -0.267
_refine_ls_abs_structure_details 'Flack (1983), 920 Friedel pairs'
_refine_ls_abs_structure_Flack -0.016(14)
_refine_ls_extinction_coef 0.0215(4)
_refine_ls_extinction_expression Fc^*^=kFc[1+0.001xFc^2^\l^3^/sin(2\q)]^-1/4^
_refine_ls_extinction_method 'SHELXL97 (Sheldrick, 1997)'
_refine_ls_goodness_of_fit_ref 1.019
_refine_ls_hydrogen_treatment constr
_refine_ls_matrix_type full
_refine_ls_number_parameters 416
_refine_ls_number_reflns 4846
_refine_ls_number_restraints 3
_refine_ls_restrained_S_all 1.018
_refine_ls_R_factor_all 0.0325
_refine_ls_R_factor_gt 0.0293
_refine_ls_shift/su_max 0.001
_refine_ls_shift/su_mean 0.000
_refine_ls_structure_factor_coef Fsqd
_refine_ls_weighting_details 'calc w = 1/[\s^2^(Fo^2^)+(0.001P)^2^+0.65P] where P=(Fo^2^+2Fc^2^)/3'
_refine_ls_weighting_scheme calc
_refine_ls_wR_factor_gt 0.0619
_refine_ls_wR_factor_ref 0.0645
_reflns_number_gt 4528
_reflns_number_total 4846
_reflns_threshold_expression I>2\s(I)
_cod_data_source_file hb6013.cif
_cod_data_source_block I
_cod_database_code 2203433
_cod_database_fobs_code 2203433

loop_
_symmetry_equiv_pos_as_xyz
'x, y, z'

loop_
_atom_site_label
_atom_site_fract_x
_atom_site_fract_y
_atom_site_fract_z
_atom_site_U_iso_or_equiv
_atom_site_adp_type
_atom_site_calc_flag
_atom_site_refinement_flags
_atom_site_occupancy
_atom_site_type_symbol
Co1 0.44477(8) 0.01444(6) 0.90021(3) 0.04761(14) Uani d . 1 Co
Co2 0.55519(8) 0.48552(6) 0.39976(3) 0.04994(15) Uani d . 1 Co
Cl1 0.2006(2) -0.24248(15) 0.89017(7) 0.0725(4) Uani d . 1 Cl
Cl2 0.3426(2) 0.22287(16) 0.97694(6) 0.0726(4) Uani d . 1 Cl
Cl3 0.7531(3) -0.0145(3) 0.93712(9) 0.0988(5) Uani d . 1 Cl
Cl4 0.6619(3) 0.24195(16) 0.42135(7) 0.0762(4) Uani d . 1 Cl
Cl5 0.7827(3) 0.72395(17) 0.46861(9) 0.0987(6) Uani d . 1 Cl
Cl6 0.2407(3) 0.4751(3) 0.43038(9) 0.0914(5) Uani d . 1 Cl
N1 0.4455(5) 0.0917(4) 0.78737(18) 0.0447(7) Uani d . 1 N
N2 0.3859(6) -0.0320(4) 0.72391(19) 0.0502(8) Uani d . 1 N
N3 0.3929(6) 0.0507(5) 0.6576(2) 0.0503(8) Uani d . 1 N
H3A 0.3610 -0.0027 0.6087 0.060 Uiso calc R 1 H
N4 0.5288(6) 0.5119(4) 0.27986(18) 0.0457(7) Uani d . 1 N
N5 0.4785(6) 0.3693(4) 0.22465(19) 0.0526(9) Uani d . 1 N
N6 0.4664(6) 0.4286(5) 0.15252(19) 0.0554(9) Uani d . 1 N
H6A 0.4353 0.3600 0.1070 0.066 Uiso calc R 1 H
N7 0.9893(6) 0.4709(5) 0.5897(2) 0.0562(9) Uani d . 1 N
N8 1.0597(7) 0.6211(5) 0.6382(2) 0.0619(10) Uani d . 1 N
N9 1.0799(6) 0.5722(5) 0.7112(2) 0.0544(9) Uani d . 1 N
H9B 1.1236 0.6464 0.7546 0.065 Uiso calc R 1 H
N10 0.0518(7) 0.8804(5) 0.0750(2) 0.0627(11) Uani d . 1 N
H10B 0.0444 0.9015 0.0252 0.075 Uiso calc R 1 H
N11 0.0965(8) 1.0068(5) 0.1375(2) 0.0690(11) Uani d . 1 N
N12 0.0897(7) 0.9206(5) 0.2022(2) 0.0592(9) Uani d . 1 N
C1 0.4912(6) 0.2565(5) 0.7613(2) 0.0447(8) Uani d . 1 C
C2 0.4569(6) 0.2308(6) 0.6769(2) 0.0458(8) Uani d . 1 C
C3 0.4845(8) 0.3729(7) 0.6308(3) 0.0593(11) Uani d . 1 C
H3B 0.4608 0.3550 0.5743 0.071 Uiso calc R 1 H
C4 0.5477(8) 0.5389(6) 0.6727(3) 0.0680(13) Uani d . 1 C
H4A 0.5677 0.6368 0.6440 0.082 Uiso calc R 1 H
C5 0.5837(8) 0.5672(6) 0.7579(4) 0.0687(13) Uani d . 1 C
H5A 0.6269 0.6832 0.7839 0.082 Uiso calc R 1 H
C6 0.5571(7) 0.4292(6) 0.8038(3) 0.0568(11) Uani d . 1 C
H6B 0.5813 0.4485 0.8603 0.068 Uiso calc R 1 H
C7 0.5483(6) 0.6623(5) 0.2421(2) 0.0417(8) Uani d . 1 C
C8 0.5086(7) 0.6086(6) 0.1584(2) 0.0459(9) Uani d . 1 C
C9 0.5173(8) 0.7324(7) 0.1020(3) 0.0588(11) Uani d . 1 C
H9A 0.4934 0.6973 0.0462 0.071 Uiso calc R 1 H
C10 0.5624(8) 0.9050(7) 0.1336(3) 0.0646(13) Uani d . 1 C
H10A 0.5690 0.9910 0.0983 0.078 Uiso calc R 1 H
C11 0.6003(8) 0.9608(6) 0.2188(3) 0.0615(12) Uani d . 1 C
H11A 0.6297 1.0816 0.2375 0.074 Uiso calc R 1 H
C12 0.5946(7) 0.8420(5) 0.2735(2) 0.0516(10) Uani d . 1 C
H12A 0.6202 0.8784 0.3292 0.062 Uiso calc R 1 H
C13 0.9661(7) 0.3245(5) 0.6304(2) 0.0472(9) Uani d . 1 C
C14 1.0247(6) 0.3921(6) 0.7116(2) 0.0449(9) Uani d . 1 C
C15 1.0187(7) 0.2826(7) 0.7731(3) 0.0592(11) Uani d . 1 C
H15A 1.0547 0.3283 0.8278 0.071 Uiso calc R 1 H
C16 0.9558(8) 0.1017(7) 0.7478(3) 0.0681(13) Uani d . 1 C
H16A 0.9502 0.0225 0.7864 0.082 Uiso calc R 1 H
C17 0.9004(8) 0.0351(6) 0.6652(4) 0.0706(14) Uani d . 1 C
H17A 0.8598 -0.0876 0.6511 0.085 Uiso calc R 1 H
C18 0.9029(8) 0.1401(6) 0.6051(3) 0.0616(12) Uani d . 1 C
H18A 0.8654 0.0935 0.5506 0.074 Uiso calc R 1 H
C19 0.0184(8) 0.7133(6) 0.0973(3) 0.0545(10) Uani d . 1 C
C20 0.0444(7) 0.7418(6) 0.1816(3) 0.0523(10) Uani d . 1 C
C21 0.0244(8) 0.5962(8) 0.2273(3) 0.0677(14) Uani d . 1 C
H21A 0.0419 0.6126 0.2839 0.081 Uiso calc R 1 H
C22 -0.0214(10) 0.4330(8) 0.1850(4) 0.0813(17) Uani d . 1 C
H22A -0.0349 0.3343 0.2131 0.098 Uiso calc R 1 H
C23 -0.0492(9) 0.4073(7) 0.0996(4) 0.0812(16) Uani d . 1 C
H23A -0.0823 0.2916 0.0731 0.097 Uiso calc R 1 H
C24 -0.0300(9) 0.5433(7) 0.0545(3) 0.0691(13) Uani d . 1 C
H24A -0.0479 0.5247 -0.0021 0.083 Uiso calc R 1 H
O1W 0.1158(10) 0.0547(7) 0.3551(3) 0.131(2) Uani d . 1 O
H1A 0.2435 0.0852 0.3561 0.157 Uiso d R 1 H
H1B 0.0696 0.1455 0.3636 0.157 Uiso d R 1 H
O2W 0.3207(10) 0.9007(6) 0.5000(2) 0.128(2) Uani d . 1 O
H2A 0.2569 0.9538 0.4610 0.153 Uiso d R 1 H
H2B 0.3107 0.7942 0.4797 0.153 Uiso d R 1 H

loop_
_atom_site_aniso_label
_atom_site_aniso_U_11
_atom_site_aniso_U_22
_atom_site_aniso_U_33
_atom_site_aniso_U_12
_atom_site_aniso_U_13
_atom_site_aniso_U_23
Co1 0.0536(3) 0.0558(3) 0.0346(2) 0.0166(3) 0.0029(2) 0.0073(2)
Co2 0.0641(4) 0.0512(3) 0.0350(2) 0.0166(3) 0.0036(3) 0.0062(2)
Cl1 0.0985(10) 0.0597(6) 0.0480(5) -0.0031(7) 0.0181(6) 0.0019(4)
Cl2 0.1043(11) 0.0711(7) 0.0431(5) 0.0295(7) 0.0097(6) -0.0076(5)
Cl3 0.0707(9) 0.1849(16) 0.0602(7) 0.0598(10) 0.0066(6) 0.0426(8)
Cl4 0.1122(12) 0.0628(6) 0.0582(6) 0.0369(7) -0.0034(7) 0.0079(5)
Cl5 0.1390(16) 0.0623(7) 0.0703(8) 0.0033(9) -0.0369(10) -0.0011(6)
Cl6 0.0859(11) 0.1386(13) 0.0676(7) 0.0487(10) 0.0315(7) 0.0260(8)
N1 0.0507(19) 0.0479(16) 0.0385(14) 0.0178(16) 0.0040(14) 0.0078(12)
N2 0.061(2) 0.0512(17) 0.0400(15) 0.0181(17) 0.0034(16) 0.0050(13)
N3 0.058(2) 0.0562(19) 0.0380(15) 0.0176(18) 0.0061(16) 0.0041(14)
N4 0.057(2) 0.0449(16) 0.0359(14) 0.0148(16) 0.0041(14) 0.0038(12)
N5 0.070(2) 0.0473(17) 0.0399(15) 0.0193(18) 0.0015(17) 0.0003(13)
N6 0.071(3) 0.0605(19) 0.0358(15) 0.025(2) 0.0016(17) -0.0011(14)
N7 0.064(2) 0.060(2) 0.0430(17) 0.0146(19) 0.0013(17) 0.0081(15)
N8 0.069(3) 0.0536(19) 0.062(2) 0.014(2) -0.001(2) 0.0128(17)
N9 0.058(2) 0.0545(19) 0.0478(18) 0.0169(18) -0.0025(17) -0.0032(14)
N10 0.074(3) 0.069(2) 0.0492(19) 0.025(2) 0.003(2) 0.0157(17)
N11 0.082(3) 0.064(2) 0.065(2) 0.027(2) 0.003(2) 0.0133(19)
N12 0.060(2) 0.065(2) 0.055(2) 0.019(2) 0.0042(19) 0.0085(17)
C1 0.043(2) 0.051(2) 0.0441(18) 0.0166(18) 0.0065(17) 0.0089(15)
C2 0.044(2) 0.054(2) 0.0439(18) 0.0180(18) 0.0095(17) 0.0114(16)
C3 0.060(3) 0.073(3) 0.055(2) 0.025(3) 0.019(2) 0.028(2)
C4 0.068(3) 0.063(3) 0.088(4) 0.025(3) 0.031(3) 0.039(3)
C5 0.065(3) 0.048(2) 0.095(4) 0.014(2) 0.021(3) 0.009(2)
C6 0.058(3) 0.056(2) 0.054(2) 0.011(2) 0.008(2) -0.0005(18)
C7 0.044(2) 0.0475(19) 0.0374(17) 0.0164(17) 0.0060(16) 0.0088(14)
C8 0.048(2) 0.057(2) 0.0379(17) 0.021(2) 0.0090(17) 0.0069(15)
C9 0.063(3) 0.079(3) 0.044(2) 0.028(3) 0.010(2) 0.022(2)
C10 0.066(3) 0.075(3) 0.065(3) 0.028(3) 0.016(3) 0.035(2)
C11 0.069(3) 0.051(2) 0.068(3) 0.019(2) 0.010(2) 0.016(2)
C12 0.062(3) 0.046(2) 0.048(2) 0.017(2) 0.009(2) 0.0052(16)
C13 0.044(2) 0.051(2) 0.0466(19) 0.0128(18) 0.0036(17) 0.0062(16)
C14 0.042(2) 0.054(2) 0.0411(18) 0.0165(18) 0.0053(16) 0.0055(15)
C15 0.060(3) 0.080(3) 0.046(2) 0.028(3) 0.011(2) 0.021(2)
C16 0.057(3) 0.074(3) 0.086(3) 0.024(3) 0.021(3) 0.040(3)
C17 0.058(3) 0.048(2) 0.104(4) 0.012(2) 0.005(3) 0.010(2)
C18 0.058(3) 0.051(2) 0.071(3) 0.014(2) -0.001(2) -0.004(2)
C19 0.054(3) 0.066(3) 0.048(2) 0.022(2) 0.008(2) 0.0107(18)
C20 0.046(2) 0.058(2) 0.054(2) 0.015(2) 0.0037(19) 0.0101(18)
C21 0.055(3) 0.088(4) 0.069(3) 0.024(3) 0.014(3) 0.033(3)
C22 0.072(4) 0.067(3) 0.114(5) 0.020(3) 0.021(4) 0.037(3)
C23 0.070(4) 0.056(3) 0.115(5) 0.012(3) 0.016(4) 0.003(3)
C24 0.071(3) 0.069(3) 0.066(3) 0.018(3) 0.011(3) -0.002(2)
O1W 0.167(6) 0.129(4) 0.077(3) 0.018(4) 0.007(3) -0.021(3)
O2W 0.201(7) 0.113(3) 0.063(2) 0.043(4) 0.013(3) -0.015(2)

loop_
_atom_type_symbol
_atom_type_description
_atom_type_scat_dispersion_real
_atom_type_scat_dispersion_imag
_atom_type_scat_source
C C 0.0033 0.0016 'International Tables Vol C Tables 4.2.6.8 and 6.1.1.4'
H H 0.0000 0.0000 'International Tables Vol C Tables 4.2.6.8 and 6.1.1.4'
N N 0.0061 0.0033 'International Tables Vol C Tables 4.2.6.8 and 6.1.1.4'
O O 0.0106 0.0060 'International Tables Vol C Tables 4.2.6.8 and 6.1.1.4'
Cl Cl 0.1484 0.1585 'International Tables Vol C Tables 4.2.6.8 and 6.1.1.4'
Co Co 0.3494 0.9721 'International Tables Vol C Tables 4.2.6.8 and 6.1.1.4'

loop_
_geom_angle_atom_site_label_1
_geom_angle_atom_site_label_2
_geom_angle_atom_site_label_3
_geom_angle
N1 Co1 Cl3 106.18(11)
N1 Co1 Cl2 105.75(10)
Cl3 Co1 Cl2 116.64(7)
N1 Co1 Cl1 106.87(10)
Cl3 Co1 Cl1 113.72(8)
Cl2 Co1 Cl1 106.99(6)
N4 Co2 Cl4 110.29(10)
N4 Co2 Cl5 109.45(10)
Cl4 Co2 Cl5 108.41(6)
N4 Co2 Cl6 102.70(12)
Cl4 Co2 Cl6 114.39(7)
Cl5 Co2 Cl6 111.44(8)
N2 N1 C1 109.6(3)
N2 N1 Co1 118.4(2)
C1 N1 Co1 132.0(3)
N1 N2 N3 107.3(3)
N2 N3 C2 111.5(3)
N2 N3 H3A 124.3
C2 N3 H3A 124.3
N5 N4 C7 109.8(3)
N5 N4 Co2 120.4(2)
C7 N4 Co2 129.8(2)
N4 N5 N6 106.4(3)
N5 N6 C8 112.8(3)
N5 N6 H6A 123.6
C8 N6 H6A 123.6
N8 N7 C13 112.8(3)
N9 N8 N7 104.4(3)
N8 N9 C14 113.5(3)
N8 N9 H9B 123.2
C14 N9 H9B 123.2
N11 N10 C19 113.3(4)
N11 N10 H10B 123.4
C19 N10 H10B 123.4
N10 N11 N12 104.6(4)
N11 N12 C20 112.0(4)
N1 C1 C2 107.3(3)
N1 C1 C6 132.0(4)
C2 C1 C6 120.7(4)
N3 C2 C1 104.4(3)
N3 C2 C3 133.5(4)
C1 C2 C3 122.0(4)
C4 C3 C2 116.6(4)
C4 C3 H3B 121.7
C2 C3 H3B 121.7
C3 C4 C5 122.1(4)
C3 C4 H4A 118.9
C5 C4 H4A 118.9
C6 C5 C4 121.9(4)
C6 C5 H5A 119.0
C4 C5 H5A 119.0
C5 C6 C1 116.7(4)
C5 C6 H6B 121.7
C1 C6 H6B 121.7
N4 C7 C8 107.5(3)
N4 C7 C12 131.3(3)
C8 C7 C12 121.2(3)
N6 C8 C7 103.6(3)
N6 C8 C9 134.7(4)
C7 C8 C9 121.7(4)
C10 C9 C8 116.0(4)
C10 C9 H9A 122.0
C8 C9 H9A 122.0
C9 C10 C11 122.6(4)
C9 C10 H10A 118.7
C11 C10 H10A 118.7
C12 C11 C10 121.5(4)
C12 C11 H11A 119.2
C10 C11 H11A 119.2
C11 C12 C7 116.8(4)
C11 C12 H12A 121.6
C7 C12 H12A 121.6
N7 C13 C14 105.0(4)
N7 C13 C18 133.4(4)
C14 C13 C18 121.7(4)
N9 C14 C13 104.2(3)
N9 C14 C15 133.5(4)
C13 C14 C15 122.2(4)
C16 C15 C14 115.7(4)
C16 C15 H15A 122.1
C14 C15 H15A 122.1
C15 C16 C17 121.4(4)
C15 C16 H16A 119.3
C17 C16 H16A 119.3
C18 C17 C16 123.4(5)
C18 C17 H17A 118.3
C16 C17 H17A 118.3
C17 C18 C13 115.5(5)
C17 C18 H18A 122.2
C13 C18 H18A 122.2
N10 C19 C20 103.8(4)
N10 C19 C24 134.0(4)
C20 C19 C24 122.2(4)
N12 C20 C19 106.2(4)
N12 C20 C21 133.4(4)
C19 C20 C21 120.4(5)
C22 C21 C20 116.7(5)
C22 C21 H21A 121.7
C20 C21 H21A 121.7
C21 C22 C23 122.0(5)
C21 C22 H22A 119.0
C23 C22 H22A 119.0
C24 C23 C22 122.6(5)
C24 C23 H23A 118.7
C22 C23 H23A 118.7
C23 C24 C19 116.2(5)
C23 C24 H24A 121.9
C19 C24 H24A 121.9
H1A O1W H1B 110.8
H2A O2W H2B 107.3

loop_
_geom_bond_atom_site_label_1
_geom_bond_atom_site_label_2
_geom_bond_distance
Co1 N1 2.028(3)
Co1 Cl3 2.2162(16)
Co1 Cl2 2.2620(13)
Co1 Cl1 2.2622(14)
Co2 N4 2.021(3)
Co2 Cl4 2.2427(13)
Co2 Cl5 2.2448(15)
Co2 Cl6 2.2569(18)
N1 N2 1.320(4)
N1 C1 1.370(5)
N2 N3 1.331(4)
N3 C2 1.363(5)
N3 H3A 0.8600
N4 N5 1.326(4)
N4 C7 1.368(4)
N5 N6 1.330(4)
N6 C8 1.356(5)
N6 H6A 0.8600
N7 N8 1.314(5)
N7 C13 1.368(5)
N8 N9 1.312(5)
N9 C14 1.365(5)
N9 H9B 0.8600
N10 N11 1.321(5)
N10 C19 1.363(6)
N10 H10B 0.8600
N11 N12 1.322(5)
N12 C20 1.356(6)
C1 C2 1.388(5)
C1 C6 1.407(6)
C2 C3 1.395(6)
C3 C4 1.359(7)
C3 H3B 0.9300
C4 C5 1.401(7)
C4 H4A 0.9300
C5 C6 1.367(6)
C5 H5A 0.9300
C6 H6B 0.9300
C7 C8 1.396(5)
C7 C12 1.397(5)
C8 C9 1.405(6)
C9 C10 1.348(7)
C9 H9A 0.9300
C10 C11 1.422(7)
C10 H10A 0.9300
C11 C12 1.357(6)
C11 H11A 0.9300
C12 H12A 0.9300
C13 C14 1.386(5)
C13 C18 1.408(6)
C14 C15 1.392(6)
C15 C16 1.383(7)
C15 H15A 0.9300
C16 C17 1.403(8)
C16 H16A 0.9300
C17 C18 1.351(7)
C17 H17A 0.9300
C18 H18A 0.9300
C19 C20 1.386(6)
C19 C24 1.391(7)
C20 C21 1.414(6)
C21 C22 1.345(8)
C21 H21A 0.9300
C22 C23 1.403(8)
C22 H22A 0.9300
C23 C24 1.347(8)
C23 H23A 0.9300
C24 H24A 0.9300
O1W H1A 0.8500
O1W H1B 0.8500
O2W H2A 0.9299
O2W H2B 0.8500

loop_
_geom_hbond_atom_site_label_D
_geom_hbond_atom_site_label_H
_geom_hbond_atom_site_label_A
_geom_hbond_site_symmetry_A
_geom_hbond_distance_DH
_geom_hbond_distance_HA
_geom_hbond_distance_DA
_geom_hbond_angle_DHA
N3 H3A O2W 1_545 0.86 1.86 2.716(5) 173
N6 H6A Cl2 1_554 0.86 2.28 3.128(3) 170
N9 H9B Cl1 1_665 0.86 2.30 3.123(4) 160
N10 H10B Cl3 1_464 0.86 2.61 3.218(4) 129
O1W H1A Cl4 . 0.85 2.89 3.692(7) 158
O1W H1B Cl6 . 0.85 2.64 3.272(5) 132
O2W H2A O1W 1_565 0.93 2.22 3.148(7) 172
O2W H2B Cl6 . 0.85 2.46 3.306(5) 172
